data_1573146
loop_
_publ_author_name
'Yadav, Jyoti'
'Konar, Sanjit'

_publ_section_title
;
 Spin State Modulation and Kinetic Control of Thermal Contraction in a
 [Fe2Co2] Discrete Prussian Blue Analogue
;
_journal_name_full 'Chemical Science'
_journal_paper_doi 10.1039/D4SC05792A
_journal_year 2024
_chemical_formula_moiety 'C36 H22 B Co F10 Fe N15, Cl O4, H2 O'
_chemical_formula_sum 'C36 H24 B Cl Co F10 Fe N15 O5'
_chemical_formula_weight 1097.74
_space_group_crystal_system monoclinic
_space_group_IT_number 14
_space_group_name_Hall '-P 2ybc'
_space_group_name_H-M_alt 'P 1 21/c 1'
_atom_sites_solution_hydrogens mixed
_atom_sites_solution_primary dual
_audit_creation_date 2023-12-23
_audit_creation_method
;
Olex2 1.2
(compiled 2018.05.29 svn.r3508 for OlexSys, GUI svn.r5506)
;
_audit_update_record
;
2023-12-23 deposited with the CCDC.	2024-11-10 downloaded from the CCDC.
;
_cell_angle_alpha 90
_cell_angle_beta 107.574(3)
_cell_angle_gamma 90
_cell_formula_units_Z 4
_cell_length_a 14.5844(15)
_cell_length_b 21.947(2)
_cell_length_c 14.5400(15)
_cell_measurement_reflns_used 4806
_cell_measurement_temperature 140.00
_cell_measurement_theta_max 23.03
_cell_measurement_theta_min 2.36
_cell_volume 4436.8(8)
_computing_cell_refinement 'SAINT V8.40A (?, 2016)'
_computing_data_reduction 'SAINT V8.40A (?, 2016)'
_computing_molecular_graphics 'Olex2 (Dolomanov et al., 2009)'
_computing_publication_material 'Olex2 (Dolomanov et al., 2009)'
_computing_structure_refinement 'ShelXL (Sheldrick, 2015)'
_computing_structure_solution 'ShelXT (Sheldrick, 2015)'
_diffrn_ambient_temperature 140.0
_diffrn_measured_fraction_theta_full 0.997
_diffrn_measured_fraction_theta_max 0.997
_diffrn_measurement_device_type 'Bruker APEX-II CCD'
_diffrn_measurement_method '\f and \w scans'
_diffrn_radiation_type MoK\a
_diffrn_radiation_wavelength 0.71073
_diffrn_reflns_av_R_equivalents 0.1152
_diffrn_reflns_av_unetI/netI 0.0652
_diffrn_reflns_Laue_measured_fraction_full 0.997
_diffrn_reflns_Laue_measured_fraction_max 0.997
_diffrn_reflns_limit_h_max 17
_diffrn_reflns_limit_h_min -17
_diffrn_reflns_limit_k_max 26
_diffrn_reflns_limit_k_min -26
_diffrn_reflns_limit_l_max 17
_diffrn_reflns_limit_l_min -17
_diffrn_reflns_number 56196
_diffrn_reflns_point_group_measured_fraction_full 0.997
_diffrn_reflns_point_group_measured_fraction_max 0.997
_diffrn_reflns_theta_full 25.038
_diffrn_reflns_theta_max 25.038
_diffrn_reflns_theta_min 2.364
_diffrn_standards_number 0
_exptl_absorpt_coefficient_mu 0.864
_exptl_absorpt_correction_T_max 0.7452
_exptl_absorpt_correction_T_min 0.6824
_exptl_absorpt_correction_type multi-scan
_exptl_absorpt_process_details
;
SADABS-2016/2 (Bruker,2016/2) was used for absorption correction.
wR2(int) was 0.1266 before and 0.0675 after correction.
The Ratio of minimum to maximum transmission is 0.9157.
The \l/2 correction factor is Not present.
;
_exptl_crystal_colour Red
_exptl_crystal_density_diffrn 1.643
_exptl_crystal_description Plate
_exptl_crystal_F_000 2200
_exptl_crystal_preparation 'Magnetic properties'
_exptl_crystal_size_max 0.18
_exptl_crystal_size_mid 0.17
_exptl_crystal_size_min 0.02
_refine_diff_density_max 0.638
_refine_diff_density_min -0.711
_refine_diff_density_rms 0.081
_refine_ls_extinction_method none
_refine_ls_goodness_of_fit_ref 1.043
_refine_ls_hydrogen_treatment constr
_refine_ls_matrix_type full
_refine_ls_number_parameters 731
_refine_ls_number_reflns 7835
_refine_ls_number_restraints 0
_refine_ls_restrained_S_all 1.043
_refine_ls_R_factor_all 0.0922
_refine_ls_R_factor_gt 0.0573
_refine_ls_shift/su_max 0.001
_refine_ls_shift/su_mean 0.000
_refine_ls_structure_factor_coef Fsqd
_refine_ls_weighting_details 'w=1/[\s^2^(Fo^2^)+(0.0656P)^2^+7.3444P] where P=(Fo^2^+2Fc^2^)/3'
_refine_ls_weighting_scheme calc
_refine_ls_wR_factor_gt 0.1351
_refine_ls_wR_factor_ref 0.1555
_reflns_Friedel_coverage 0.000
_reflns_number_gt 5519
_reflns_number_total 7835
_reflns_threshold_expression 'I > 2\s(I)'
_cod_data_source_file d4sc05792a3.cif
_cod_data_source_block 1_2H2O_140K_1C
_cod_database_code 1573146
_shelx_shelxl_version_number 2018/1
_shelx_space_group_comment
;
The symmetry employed for this shelxl refinement is uniquely defined
by the following loop, which should always be used as a source of
symmetry information in preference to the above space-group names.
They are only intended as comments.
;
_olex2_refinement_description
;
1. Fixed Uiso
 At 1.2 times of:
  All B(H) groups, All C(H) groups, All N(H,H) groups
 At 1.5 times of:
  All O(H,H) groups
2. Others
 Fixed Sof: O5A(0.75) H5AA(0.75) H5AB(0.75) F10B(0.65) F9A(0.25) F6B(0.5)
 F8B(0.65) C30B(0.65) C29A(0.3) C28A(0.35) F6A(0.5) F7B(0.5) C26B(0.5)
 C27B(0.5) F7A(0.5) O5B(0.25) H5BA(0.25) H5BB(0.25) F8A(0.35) C27A(0.5)
 C26A(0.5) F9B(0.75) C28B(0.65) C29B(0.7) C30A(0.35) F10A(0.35)
3.a Free rotating group:
 O5A(H5AA,H5AB), O5B(H5BA,H5BB)
3.b Ternary CH refined with riding coordinates:
 B1(H1)
3.c Aromatic/amide H refined with riding coordinates:
 C34(H34), C3(H3), C8(H8), C7(H7), C24(H24), C33(H33), C36(H36), C6(H6),
 C35(H35), C11(H11), C10(H10), C9(H9), C23(H23), C4(H4), C5(H5), C21(H21),
 C22(H22)
3.d X=CH2 refined with riding coordinates:
 N14(H14A,H14B), N11(H11A,H11B)
;
_olex2_submission_special_instructions 'No special instructions were received'

loop_
_space_group_symop_operation_xyz
'x, y, z'
'-x, y+1/2, -z+1/2'
'-x, -y, -z'
'x, -y-1/2, z-1/2'

loop_
_atom_site_label
_atom_site_type_symbol
_atom_site_fract_x
_atom_site_fract_y
_atom_site_fract_z
_atom_site_U_iso_or_equiv
_atom_site_adp_type
_atom_site_occupancy
_atom_site_site_symmetry_order
_atom_site_calc_flag
_atom_site_refinement_flags_posn
_atom_site_refinement_flags_adp
_atom_site_refinement_flags_occupancy
_atom_site_disorder_assembly
_atom_site_disorder_group
Co1 Co 0.71396(4) 0.47613(3) 0.71806(4) 0.02938(17) Uani 1 1 d . . . . .
Fe1 Fe 0.50606(5) 0.36726(3) 0.44117(4) 0.03205(19) Uani 1 1 d . . . . .
Cl1 Cl 1.01154(12) 0.27052(7) 0.59324(12) 0.0643(4) Uani 1 1 d . . . . .
N13 N 0.8154(3) 0.41164(18) 0.7351(3) 0.0351(9) Uani 1 1 d . . . . .
F5 F 0.8617(3) 0.42170(16) 0.9728(3) 0.0743(11) Uani 1 1 d . . . . .
F1 F 0.6309(3) 0.57843(17) 0.9020(2) 0.0713(10) Uani 1 1 d . . . . .
O5A O 0.8316(3) 0.18845(19) 0.8311(3) 0.0294(9) Uani 0.75 1 d . . P A 1
H5AA H 0.778224 0.168437 0.822990 0.044 Uiso 0.75 1 d G . P A 1
H5AB H 0.856099 0.191604 0.893357 0.044 Uiso 0.75 1 d G . P A 1
N9 N 0.6539(3) 0.44504(18) 0.5860(3) 0.0338(9) Uani 1 1 d . . . . .
F2 F 0.5737(3) 0.5442(2) 1.0531(3) 0.0957(14) Uani 1 1 d . . . . .
N6 N 0.4268(3) 0.38043(17) 0.5297(3) 0.0327(9) Uani 1 1 d . . . . .
N10 N 0.7733(3) 0.51491(18) 0.8489(3) 0.0380(9) Uani 1 1 d . . . . .
N12 N 0.7927(3) 0.54279(18) 0.6839(3) 0.0400(10) Uani 1 1 d . . . . .
N15 N 0.6544(3) 0.40811(17) 0.7713(3) 0.0334(9) Uani 1 1 d . . . . .
N2 N 0.3989(3) 0.46834(17) 0.3090(3) 0.0348(9) Uani 1 1 d . . . . .
N5 N 0.3815(3) 0.33292(18) 0.5577(3) 0.0406(10) Uani 1 1 d . . . . .
N3 N 0.4026(3) 0.31285(18) 0.3634(3) 0.0368(9) Uani 1 1 d . . . . .
O2 O 1.0182(3) 0.2694(2) 0.6934(3) 0.0702(12) Uani 1 1 d . . . . .
N8 N 0.5613(3) 0.29498(18) 0.5205(3) 0.0388(10) Uani 1 1 d . . . . .
F3 F 0.6603(4) 0.4499(2) 1.1656(3) 0.1162(18) Uani 1 1 d . . . . .
N4 N 0.3592(3) 0.27323(19) 0.4088(3) 0.0432(10) Uani 1 1 d . . . . .
F4 F 0.8065(4) 0.39034(19) 1.1261(3) 0.1088(17) Uani 1 1 d . . . . .
N14 N 0.8458(3) 0.30748(19) 0.7644(3) 0.0434(10) Uani 1 1 d . . . . .
H14A H 0.900219 0.309017 0.750178 0.052 Uiso 1 1 calc R . . . .
H14B H 0.825879 0.272705 0.781805 0.052 Uiso 1 1 calc R . . . .
N1 N 0.6452(3) 0.3504(2) 0.3211(3) 0.0445(10) Uani 1 1 d . . . . .
C12 C 0.6004(3) 0.4172(2) 0.5257(3) 0.0313(10) Uani 1 1 d . . . . .
N7 N 0.5032(3) 0.25549(19) 0.5485(3) 0.0470(11) Uani 1 1 d . . . . .
F10B F 0.8154(7) 0.3991(4) 0.5398(7) 0.061(3) Uani 0.65 1 d . . P B 1
F9A F 1.0169(16) 0.4519(9) 0.5465(15) 0.075(5) Uani 0.25 1 d . . P B 2
C31 C 0.7940(3) 0.3573(2) 0.7598(3) 0.0343(11) Uani 1 1 d . . . . .
C2 C 0.4447(3) 0.4318(2) 0.3612(3) 0.0308(10) Uani 1 1 d . . . . .
C34 C 0.5805(3) 0.3070(2) 0.8378(3) 0.0423(12) Uani 1 1 d . . . . .
H34 H 0.554836 0.272253 0.860121 0.051 Uiso 1 1 calc R . . . .
C32 C 0.7023(3) 0.3545(2) 0.7849(3) 0.0332(11) Uani 1 1 d . . . . .
C13 C 0.7468(3) 0.5010(2) 0.9325(3) 0.0412(12) Uani 1 1 d . . . . .
N11 N 0.8690(4) 0.5965(2) 0.9273(4) 0.0589(13) Uani 1 1 d . . . . .
H11A H 0.859067 0.588437 0.982799 0.071 Uiso 1 1 calc R . . . .
H11B H 0.905588 0.627419 0.922405 0.071 Uiso 1 1 calc R . . . .
C1 C 0.5901(3) 0.3563(2) 0.3630(3) 0.0351(11) Uani 1 1 d . . . . .
C3 C 0.3529(4) 0.3113(2) 0.2693(4) 0.0408(12) Uani 1 1 d . . . . .
H3 H 0.367878 0.334551 0.220632 0.049 Uiso 1 1 calc R . . . .
C8 C 0.4087(3) 0.4299(2) 0.5749(3) 0.0359(11) Uani 1 1 d . . . . .
H8 H 0.431848 0.469728 0.569095 0.043 Uiso 1 1 calc R . . . .
C7 C 0.3507(4) 0.4143(2) 0.6319(4) 0.0428(12) Uani 1 1 d . . . . .
H7 H 0.326810 0.440748 0.671124 0.051 Uiso 1 1 calc R . . . .
C24 C 0.7978(4) 0.5547(3) 0.5950(4) 0.0491(14) Uani 1 1 d . . . . .
H24 H 0.760808 0.530800 0.542377 0.059 Uiso 1 1 calc R . . . .
C33 C 0.6669(3) 0.3032(2) 0.8170(3) 0.0377(11) Uani 1 1 d . . . . .
H33 H 0.701164 0.265783 0.824668 0.045 Uiso 1 1 calc R . . . .
C36 C 0.5710(3) 0.4115(2) 0.7922(3) 0.0414(12) Uani 1 1 d . . . . .
H36 H 0.537419 0.449218 0.783698 0.050 Uiso 1 1 calc R . . . .
C6 C 0.3353(4) 0.3531(3) 0.6194(4) 0.0466(13) Uani 1 1 d . . . . .
H6 H 0.298336 0.328833 0.649182 0.056 Uiso 1 1 calc R . . . .
C35 C 0.5324(3) 0.3615(2) 0.8258(4) 0.0423(12) Uani 1 1 d . . . . .
H35 H 0.473344 0.364999 0.840380 0.051 Uiso 1 1 calc R . . . .
C11 C 0.6510(4) 0.2733(2) 0.5560(3) 0.0464(13) Uani 1 1 d . . . . .
H11 H 0.706930 0.291462 0.547135 0.056 Uiso 1 1 calc R . . . .
C10 C 0.6497(5) 0.2204(2) 0.6074(4) 0.0555(16) Uani 1 1 d . . . . .
H10 H 0.703403 0.196072 0.640277 0.067 Uiso 1 1 calc R . . . .
C9 C 0.5559(5) 0.2103(2) 0.6015(4) 0.0543(15) Uani 1 1 d . . . . .
H9 H 0.532035 0.177256 0.629785 0.065 Uiso 1 1 calc R . . . .
C19 C 0.8289(4) 0.5620(2) 0.8512(4) 0.0422(12) Uani 1 1 d . . . . .
C20 C 0.8463(4) 0.5769(2) 0.7584(4) 0.0445(13) Uani 1 1 d . . . . .
C23 C 0.8551(5) 0.6005(3) 0.5780(5) 0.0647(19) Uani 1 1 d . . . . .
H23 H 0.855413 0.608928 0.513980 0.078 Uiso 1 1 calc R . . . .
C14 C 0.6738(4) 0.5303(3) 0.9547(4) 0.0512(14) Uani 1 1 d . . . . .
C25 C 0.9005(4) 0.4197(3) 0.7099(5) 0.0518(15) Uani 1 1 d . . . . .
O3 O 0.9202(4) 0.2948(3) 0.5399(4) 0.0990(17) Uani 1 1 d . . . . .
O4 O 1.0874(4) 0.3074(3) 0.5824(5) 0.116(2) Uani 1 1 d . . . . .
C18 C 0.7900(4) 0.4519(3) 0.9908(4) 0.0547(15) Uani 1 1 d . . . . .
O1 O 1.0220(5) 0.2111(3) 0.5585(4) 0.117(2) Uani 1 1 d . . . . .
F6B F 0.9857(5) 0.4558(4) 0.8550(5) 0.063(2) Uani 0.5 1 d . . P B 1
C15 C 0.6442(4) 0.5127(3) 1.0330(4) 0.0623(17) Uani 1 1 d . . . . .
C4 C 0.2766(4) 0.2707(2) 0.2532(4) 0.0512(14) Uani 1 1 d . . . . .
H4 H 0.230616 0.260812 0.193293 0.061 Uiso 1 1 calc R . . . .
F8B F 1.1332(6) 0.4622(4) 0.6124(7) 0.098(3) Uani 0.65 1 d . . P B 1
C16 C 0.6883(6) 0.4651(4) 1.0892(4) 0.071(2) Uani 1 1 d . . . . .
C5 C 0.2822(4) 0.2482(2) 0.3424(4) 0.0507(14) Uani 1 1 d . . . . .
H5 H 0.238963 0.219593 0.355784 0.061 Uiso 1 1 calc R . . . .
C30B C 0.897(2) 0.4165(12) 0.6071(16) 0.038(4) Uani 0.65 1 d . . P B 1
C21 C 0.9085(5) 0.6215(3) 0.7472(5) 0.0673(18) Uani 1 1 d . . . . .
H21 H 0.948036 0.643338 0.801049 0.081 Uiso 1 1 calc R . . . .
C29A C 1.018(3) 0.4392(16) 0.633(3) 0.065(11) Uiso 0.3 1 d . . P B 2
C17 C 0.7615(5) 0.4351(3) 1.0683(4) 0.0676(19) Uani 1 1 d . . . . .
C22 C 0.9112(6) 0.6335(3) 0.6527(6) 0.076(2) Uani 1 1 d . . . . .
H22 H 0.952046 0.664469 0.641560 0.091 Uiso 1 1 calc R . . . .
B1 B 0.3950(5) 0.2687(3) 0.5190(5) 0.0528(16) Uani 1 1 d . . . . .
H1 H 0.359350 0.236796 0.543554 0.063 Uiso 1 1 calc R . . . .
C28A C 1.088(2) 0.4319(13) 0.702(3) 0.081(11) Uani 0.35 1 d . . P B 2
F6A F 0.9921(5) 0.4025(6) 0.8873(7) 0.098(3) Uani 0.5 1 d . . P B 2
F7B F 1.1430(6) 0.4738(6) 0.7981(8) 0.117(4) Uani 0.5 1 d . . P B 1
C26B C 0.9802(10) 0.4461(7) 0.7618(10) 0.047(3) Uani 0.5 1 d . . P B 1
C27B C 1.0600(11) 0.4583(8) 0.7318(13) 0.058(4) Uani 0.5 1 d . . P B 1
F7A F 1.1619(6) 0.4175(7) 0.8644(10) 0.144(5) Uani 0.5 1 d . . P B 2
O5B O 1.0970(9) 0.3283(5) 0.8871(9) 0.031(3) Uani 0.25 1 d . . P C 2
H5BA H 1.103419 0.296338 0.924014 0.047 Uiso 0.25 1 d G . P C 2
H5BB H 1.073719 0.314039 0.828814 0.047 Uiso 0.25 1 d G . P C 2
F8A F 1.1750(10) 0.4435(8) 0.6895(14) 0.110(5) Uani 0.35 1 d . . P B 2
C27A C 1.0794(12) 0.4248(11) 0.7813(18) 0.092(6) Uani 0.5 1 d . . P B 2
C26A C 0.9927(11) 0.4142(8) 0.7966(14) 0.067(4) Uani 0.5 1 d . . P B 2
F9B F 0.9719(5) 0.4282(3) 0.4870(5) 0.090(2) Uani 0.75 1 d . . P B 1
C28B C 1.0596(14) 0.4501(8) 0.6459(15) 0.072(6) Uani 0.65 1 d . . P B 1
C29B C 0.9769(8) 0.4314(4) 0.5824(11) 0.054(3) Uani 0.7 1 d . . P B 1
C30A C 0.917(4) 0.427(2) 0.638(3) 0.054(11) Uani 0.35 1 d . . P B 2
F10A F 0.8418(15) 0.4265(7) 0.5611(13) 0.056(5) Uani 0.35 1 d . . P B 2

loop_
_atom_site_aniso_label
_atom_site_aniso_U_11
_atom_site_aniso_U_22
_atom_site_aniso_U_33
_atom_site_aniso_U_23
_atom_site_aniso_U_13
_atom_site_aniso_U_12
Co1 0.0321(3) 0.0319(3) 0.0260(3) 0.0023(3) 0.0115(3) 0.0040(3)
Fe1 0.0358(4) 0.0400(4) 0.0219(3) 0.0015(3) 0.0111(3) 0.0079(3)
Cl1 0.0712(10) 0.0653(10) 0.0652(10) 0.0148(8) 0.0336(8) 0.0236(8)
N13 0.030(2) 0.048(2) 0.030(2) -0.0038(18) 0.0127(17) -0.0027(18)
F5 0.073(2) 0.064(2) 0.077(3) 0.0270(19) 0.009(2) 0.0150(19)
F1 0.076(2) 0.098(3) 0.048(2) 0.0068(19) 0.0300(18) 0.034(2)
O5A 0.022(2) 0.040(2) 0.030(2) 0.0027(19) 0.0116(17) 0.0013(17)
N9 0.034(2) 0.039(2) 0.032(2) 0.0039(18) 0.0141(18) 0.0059(18)
F2 0.084(3) 0.149(4) 0.070(3) -0.036(3) 0.048(2) -0.022(3)
N6 0.035(2) 0.037(2) 0.029(2) 0.0054(16) 0.0142(17) 0.0060(17)
N10 0.039(2) 0.040(2) 0.039(2) 0.0068(18) 0.0180(19) 0.0041(19)
N12 0.045(2) 0.041(2) 0.042(3) 0.0128(19) 0.025(2) 0.0144(19)
N15 0.030(2) 0.040(2) 0.030(2) -0.0092(17) 0.0093(17) 0.0028(17)
N2 0.043(2) 0.035(2) 0.027(2) 0.0032(17) 0.0117(18) 0.0051(18)
N5 0.052(3) 0.039(2) 0.038(2) 0.0071(18) 0.023(2) 0.001(2)
N3 0.039(2) 0.041(2) 0.031(2) -0.0004(17) 0.0110(18) 0.0057(18)
O2 0.064(3) 0.099(3) 0.054(3) 0.006(2) 0.026(2) 0.014(2)
N8 0.045(2) 0.044(2) 0.025(2) 0.0029(17) 0.0078(18) 0.011(2)
F3 0.167(5) 0.139(4) 0.058(3) -0.007(3) 0.058(3) -0.081(4)
N4 0.050(3) 0.039(2) 0.043(3) -0.0003(19) 0.019(2) 0.001(2)
F4 0.167(5) 0.081(3) 0.065(3) 0.037(2) 0.014(3) -0.024(3)
N14 0.034(2) 0.050(3) 0.048(3) -0.002(2) 0.0163(19) 0.005(2)
N1 0.047(3) 0.057(3) 0.032(2) -0.005(2) 0.016(2) 0.009(2)
C12 0.036(3) 0.039(3) 0.024(2) 0.007(2) 0.017(2) 0.011(2)
N7 0.067(3) 0.037(2) 0.039(3) 0.0051(19) 0.019(2) 0.009(2)
F10B 0.032(4) 0.112(8) 0.037(3) -0.008(5) 0.007(3) 0.013(4)
F9A 0.088(14) 0.096(14) 0.056(13) 0.015(10) 0.041(12) 0.032(11)
C31 0.030(2) 0.047(3) 0.025(2) -0.005(2) 0.007(2) 0.002(2)
C2 0.030(2) 0.041(3) 0.024(2) -0.005(2) 0.012(2) -0.001(2)
C34 0.039(3) 0.058(3) 0.034(3) 0.009(2) 0.017(2) -0.001(2)
C32 0.032(2) 0.045(3) 0.022(2) -0.007(2) 0.0063(19) 0.000(2)
C13 0.039(3) 0.053(3) 0.033(3) 0.004(2) 0.012(2) -0.008(2)
N11 0.072(3) 0.058(3) 0.056(3) -0.009(2) 0.033(3) -0.023(3)
C1 0.037(3) 0.041(3) 0.025(2) -0.003(2) 0.005(2) 0.006(2)
C3 0.046(3) 0.040(3) 0.035(3) -0.004(2) 0.008(2) 0.010(2)
C8 0.035(3) 0.042(3) 0.032(3) -0.002(2) 0.013(2) 0.003(2)
C7 0.043(3) 0.057(3) 0.033(3) -0.001(2) 0.018(2) 0.010(2)
C24 0.052(3) 0.058(3) 0.047(3) 0.022(3) 0.029(3) 0.022(3)
C33 0.038(3) 0.046(3) 0.033(3) -0.002(2) 0.015(2) 0.004(2)
C36 0.031(3) 0.060(3) 0.033(3) -0.007(2) 0.010(2) 0.007(2)
C6 0.049(3) 0.059(4) 0.040(3) 0.008(3) 0.026(3) 0.004(3)
C35 0.032(3) 0.063(3) 0.037(3) -0.001(2) 0.017(2) 0.004(2)
C11 0.060(3) 0.047(3) 0.026(3) -0.009(2) 0.005(2) 0.016(3)
C10 0.080(4) 0.040(3) 0.039(3) 0.001(2) 0.007(3) 0.027(3)
C9 0.091(5) 0.035(3) 0.034(3) 0.004(2) 0.014(3) 0.011(3)
C19 0.049(3) 0.035(3) 0.049(3) 0.003(2) 0.025(3) 0.005(2)
C20 0.056(3) 0.031(3) 0.057(4) 0.004(2) 0.032(3) 0.008(2)
C23 0.072(4) 0.071(4) 0.072(5) 0.031(4) 0.054(4) 0.032(4)
C14 0.051(3) 0.068(4) 0.036(3) 0.000(3) 0.013(3) -0.006(3)
C25 0.041(3) 0.056(4) 0.067(4) -0.026(3) 0.030(3) -0.009(3)
O3 0.085(3) 0.115(4) 0.078(4) 0.006(3) -0.004(3) 0.039(3)
O4 0.089(4) 0.131(5) 0.152(6) 0.074(4) 0.074(4) 0.020(3)
C18 0.060(4) 0.055(4) 0.043(3) 0.011(3) 0.006(3) -0.015(3)
O1 0.169(6) 0.092(4) 0.096(4) -0.015(3) 0.047(4) 0.061(4)
F6B 0.041(4) 0.093(6) 0.050(4) -0.029(4) 0.007(3) -0.015(4)
C15 0.055(4) 0.094(5) 0.045(4) -0.023(4) 0.025(3) -0.022(3)
C4 0.048(3) 0.049(3) 0.051(4) -0.020(3) 0.006(3) 0.003(3)
F8B 0.078(5) 0.106(6) 0.144(7) -0.035(5) 0.083(6) -0.031(4)
C16 0.087(5) 0.095(5) 0.029(3) 0.001(3) 0.016(3) -0.049(4)
C5 0.053(3) 0.040(3) 0.063(4) -0.013(3) 0.023(3) -0.002(3)
C30B 0.036(8) 0.043(11) 0.036(11) 0.008(8) 0.012(8) 0.013(7)
C21 0.081(4) 0.051(4) 0.092(5) -0.007(3) 0.058(4) -0.009(3)
C17 0.088(5) 0.064(4) 0.042(4) 0.013(3) 0.007(3) -0.024(4)
C22 0.094(5) 0.055(4) 0.109(6) 0.020(4) 0.078(5) 0.008(4)
B1 0.070(4) 0.046(4) 0.046(4) 0.007(3) 0.023(3) -0.003(3)
C28A 0.09(2) 0.040(14) 0.15(4) -0.007(16) 0.09(3) -0.003(13)
F6A 0.036(4) 0.180(11) 0.068(6) -0.046(7) 0.002(4) -0.003(6)
F7B 0.041(5) 0.207(12) 0.106(8) -0.090(8) 0.028(5) -0.064(6)
C26B 0.042(7) 0.064(10) 0.034(7) -0.010(6) 0.012(6) -0.003(7)
C27B 0.042(8) 0.071(11) 0.061(11) -0.023(8) 0.014(7) -0.009(7)
F7A 0.041(5) 0.243(15) 0.150(11) -0.098(10) 0.035(6) -0.039(7)
O5B 0.035(7) 0.031(7) 0.035(7) -0.006(5) 0.022(6) 0.008(6)
F8A 0.069(9) 0.129(13) 0.171(16) -0.013(12) 0.094(11) -0.031(8)
C27A 0.032(9) 0.116(17) 0.134(19) -0.049(13) 0.031(11) -0.018(9)
C26A 0.035(8) 0.085(13) 0.086(15) -0.029(10) 0.029(8) -0.017(8)
F9B 0.083(4) 0.136(6) 0.078(4) 0.036(4) 0.063(4) 0.042(4)
C28B 0.049(9) 0.063(10) 0.120(18) -0.025(9) 0.047(10) -0.021(8)
C29B 0.056(6) 0.059(6) 0.071(8) 0.015(5) 0.054(7) 0.012(5)
C30A 0.06(3) 0.044(17) 0.08(3) -0.003(19) 0.05(2) 0.017(17)
F10A 0.071(14) 0.067(11) 0.046(12) 0.032(8) 0.042(11) 0.037(8)

loop_
_atom_type_symbol
_atom_type_description
_atom_type_scat_dispersion_real
_atom_type_scat_dispersion_imag
_atom_type_scat_source
C C 0.0033 0.0016 'International Tables Vol C Tables 4.2.6.8 and 6.1.1.4'
H H 0.0000 0.0000 'International Tables Vol C Tables 4.2.6.8 and 6.1.1.4'
B B 0.0013 0.0007 'International Tables Vol C Tables 4.2.6.8 and 6.1.1.4'
Cl Cl 0.1484 0.1585 'International Tables Vol C Tables 4.2.6.8 and 6.1.1.4'
Co Co 0.3494 0.9721 'International Tables Vol C Tables 4.2.6.8 and 6.1.1.4'
F F 0.0171 0.0103 'International Tables Vol C Tables 4.2.6.8 and 6.1.1.4'
Fe Fe 0.3463 0.8444 'International Tables Vol C Tables 4.2.6.8 and 6.1.1.4'
N N 0.0061 0.0033 'International Tables Vol C Tables 4.2.6.8 and 6.1.1.4'
O O 0.0106 0.0060 'International Tables Vol C Tables 4.2.6.8 and 6.1.1.4'

loop_
_geom_angle_atom_site_label_1
_geom_angle_atom_site_label_2
_geom_angle_atom_site_label_3
_geom_angle
_geom_angle_site_symmetry_1
_geom_angle_site_symmetry_3
_geom_angle_publ_flag
N13 Co1 N10 95.20(15) . . ?
N13 Co1 N12 95.10(16) . . ?
N9 Co1 N13 88.29(15) . . ?
N9 Co1 N10 175.33(16) . . ?
N9 Co1 N12 97.43(17) . . ?
N9 Co1 N15 90.11(15) . . ?
N9 Co1 N2 85.53(15) . 3_666 ?
N12 Co1 N10 79.20(17) . . ?
N15 Co1 N13 79.40(15) . . ?
N15 Co1 N10 93.59(15) . . ?
N15 Co1 N12 170.57(16) . . ?
N2 Co1 N13 172.27(16) 3_666 . ?
N2 Co1 N10 91.24(16) 3_666 . ?
N2 Co1 N12 90.29(16) 3_666 . ?
N2 Co1 N15 95.97(15) 3_666 . ?
N3 Fe1 N6 88.03(16) . . ?
N8 Fe1 N6 87.30(16) . . ?
N8 Fe1 N3 87.46(17) . . ?
C12 Fe1 N6 86.92(17) . . ?
C12 Fe1 N3 174.39(17) . . ?
C12 Fe1 N8 89.85(18) . . ?
C12 Fe1 C1 89.30(19) . . ?
C2 Fe1 N6 91.72(17) . . ?
C2 Fe1 N3 87.90(17) . . ?
C2 Fe1 N8 175.28(18) . . ?
C2 Fe1 C12 94.70(19) . . ?
C2 Fe1 C1 89.86(19) . . ?
C1 Fe1 N6 176.02(18) . . ?
C1 Fe1 N3 95.68(18) . . ?
C1 Fe1 N8 91.42(18) . . ?
O3 Cl1 O2 109.0(3) . . ?
O4 Cl1 O2 107.9(4) . . ?
O4 Cl1 O3 111.0(3) . . ?
O4 Cl1 O1 108.2(4) . . ?
O1 Cl1 O2 111.3(3) . . ?
O1 Cl1 O3 109.4(4) . . ?
C31 N13 Co1 116.6(3) . . ?
C31 N13 C25 119.2(4) . . ?
C25 N13 Co1 123.6(4) . . ?
H5AA O5A H5AB 104.4 . . ?
C12 N9 Co1 156.7(4) . . ?
N5 N6 Fe1 120.7(3) . . ?
C8 N6 Fe1 132.4(3) . . ?
C8 N6 N5 106.8(4) . . ?
C13 N10 Co1 124.5(3) . . ?
C19 N10 Co1 116.3(3) . . ?
C19 N10 C13 118.4(4) . . ?
C24 N12 Co1 125.5(4) . . ?
C24 N12 C20 118.4(5) . . ?
C20 N12 Co1 116.0(3) . . ?
C32 N15 Co1 116.2(3) . . ?
C36 N15 Co1 125.2(3) . . ?
C36 N15 C32 118.6(4) . . ?
C2 N2 Co1 145.9(3) . 3_666 ?
N6 N5 B1 117.4(4) . . ?
C6 N5 N6 109.4(4) . . ?
C6 N5 B1 133.1(4) . . ?
N4 N3 Fe1 119.5(3) . . ?
C3 N3 Fe1 132.8(3) . . ?
C3 N3 N4 107.0(4) . . ?
N7 N8 Fe1 120.3(3) . . ?
C11 N8 Fe1 133.2(4) . . ?
C11 N8 N7 106.5(4) . . ?
N3 N4 B1 119.3(4) . . ?
C5 N4 N3 108.7(4) . . ?
C5 N4 B1 131.7(5) . . ?
H14A N14 H14B 120.0 . . ?
C31 N14 H14A 120.0 . . ?
C31 N14 H14B 120.0 . . ?
N9 C12 Fe1 171.8(4) . . ?
N8 N7 B1 118.6(4) . . ?
C9 N7 N8 110.0(5) . . ?
C9 N7 B1 131.4(5) . . ?
N13 C31 N14 126.0(4) . . ?
N13 C31 C32 114.2(4) . . ?
N14 C31 C32 119.8(4) . . ?
N2 C2 Fe1 173.4(4) . . ?
C33 C34 H34 120.3 . . ?
C35 C34 H34 120.3 . . ?
C35 C34 C33 119.4(5) . . ?
N15 C32 C31 113.0(4) . . ?
N15 C32 C33 122.1(4) . . ?
C33 C32 C31 124.9(4) . . ?
C14 C13 N10 122.5(5) . . ?
C14 C13 C18 117.4(5) . . ?
C18 C13 N10 119.8(5) . . ?
H11A N11 H11B 120.0 . . ?
C19 N11 H11A 120.0 . . ?
C19 N11 H11B 120.0 . . ?
N1 C1 Fe1 175.9(4) . . ?
N3 C3 H3 124.8 . . ?
N3 C3 C4 110.3(5) . . ?
C4 C3 H3 124.8 . . ?
N6 C8 H8 125.1 . . ?
N6 C8 C7 109.8(4) . . ?
C7 C8 H8 125.1 . . ?
C8 C7 H7 127.2 . . ?
C6 C7 C8 105.5(4) . . ?
C6 C7 H7 127.2 . . ?
N12 C24 H24 119.0 . . ?
N12 C24 C23 121.9(6) . . ?
C23 C24 H24 119.0 . . ?
C34 C33 H33 120.6 . . ?
C32 C33 C34 118.9(5) . . ?
C32 C33 H33 120.6 . . ?
N15 C36 H36 119.1 . . ?
N15 C36 C35 121.8(5) . . ?
C35 C36 H36 119.1 . . ?
N5 C6 C7 108.5(4) . . ?
N5 C6 H6 125.8 . . ?
C7 C6 H6 125.8 . . ?
C34 C35 C36 119.2(5) . . ?
C34 C35 H35 120.4 . . ?
C36 C35 H35 120.4 . . ?
N8 C11 H11 125.3 . . ?
N8 C11 C10 109.5(5) . . ?
C10 C11 H11 125.3 . . ?
C11 C10 H10 126.8 . . ?
C9 C10 C11 106.3(5) . . ?
C9 C10 H10 126.8 . . ?
N7 C9 C10 107.7(5) . . ?
N7 C9 H9 126.1 . . ?
C10 C9 H9 126.1 . . ?
N10 C19 N11 126.0(5) . . ?
N10 C19 C20 115.2(5) . . ?
N11 C19 C20 118.8(5) . . ?
N12 C20 C19 113.0(4) . . ?
N12 C20 C21 122.7(5) . . ?
C21 C20 C19 124.3(6) . . ?
C24 C23 H23 120.1 . . ?
C22 C23 C24 119.8(6) . . ?
C22 C23 H23 120.1 . . ?
F1 C14 C13 119.9(5) . . ?
F1 C14 C15 118.7(5) . . ?
C13 C14 C15 121.4(6) . . ?
N13 C25 C30B 119.6(11) . . ?
N13 C25 C26A 113.3(8) . . ?
C26B C25 N13 127.0(8) . . ?
C26B C25 C30B 110.7(12) . . ?
C30A C25 N13 134(3) . . ?
C30A C25 C26A 113(3) . . ?
F5 C18 C13 120.1(5) . . ?
F5 C18 C17 118.8(6) . . ?
C17 C18 C13 121.1(6) . . ?
F2 C15 C14 118.9(6) . . ?
F2 C15 C16 121.2(6) . . ?
C16 C15 C14 119.9(6) . . ?
C3 C4 H4 127.6 . . ?
C5 C4 C3 104.9(5) . . ?
C5 C4 H4 127.6 . . ?
F3 C16 C15 118.8(8) . . ?
F3 C16 C17 121.4(7) . . ?
C15 C16 C17 119.8(6) . . ?
N4 C5 C4 109.1(5) . . ?
N4 C5 H5 125.4 . . ?
C4 C5 H5 125.4 . . ?
F10B C30B C25 120(2) . . ?
F10B C30B C29B 121(2) . . ?
C29B C30B C25 119.1(16) . . ?
C20 C21 H21 121.3 . . ?
C20 C21 C22 117.4(7) . . ?
C22 C21 H21 121.3 . . ?
F9A C29A C30A 111(4) . . ?
C28A C29A F9A 126(4) . . ?
C28A C29A C30A 122(4) . . ?
F4 C17 C18 120.4(7) . . ?
F4 C17 C16 119.1(6) . . ?
C18 C17 C16 120.4(6) . . ?
C23 C22 C21 119.6(6) . . ?
C23 C22 H22 120.2 . . ?
C21 C22 H22 120.2 . . ?
N5 B1 H1 111.7 . . ?
N4 B1 N5 106.3(4) . . ?
N4 B1 N7 107.6(5) . . ?
N4 B1 H1 111.7 . . ?
N7 B1 N5 107.6(5) . . ?
N7 B1 H1 111.7 . . ?
C29A C28A F8A 117(4) . . ?
C27A C28A C29A 120(3) . . ?
C27A C28A F8A 122(4) . . ?
C25 C26B F6B 114.8(11) . . ?
C25 C26B C27B 125.8(13) . . ?
F6B C26B C27B 119.0(13) . . ?
F7B C27B C26B 118.9(16) . . ?
C28B C27B F7B 118.7(18) . . ?
C28B C27B C26B 122.1(14) . . ?
H5BA O5B H5BB 104.4 . . ?
C28A C27A F7A 121(2) . . ?
C28A C27A C26A 123(3) . . ?
C26A C27A F7A 115(2) . . ?
F6A C26A C25 123.6(11) . . ?
F6A C26A C27A 118.1(17) . . ?
C27A C26A C25 118.2(18) . . ?
F8B C28B C29B 117.7(16) . . ?
C27B C28B F8B 124.8(17) . . ?
C27B C28B C29B 117.3(16) . . ?
C30B C29B F9B 117.9(13) . . ?
C28B C29B C30B 123.8(16) . . ?
C28B C29B F9B 118.3(11) . . ?
C25 C30A C29A 123(4) . . ?
C25 C30A F10A 116(4) . . ?
F10A C30A C29A 122(4) . . ?

loop_
_geom_bond_atom_site_label_1
_geom_bond_atom_site_label_2
_geom_bond_distance
_geom_bond_site_symmetry_2
_geom_bond_publ_flag
Co1 N13 2.008(4) . ?
Co1 N9 1.976(4) . ?
Co1 N10 2.024(4) . ?
Co1 N12 2.012(4) . ?
Co1 N15 1.997(4) . ?
Co1 N2 1.989(4) 3_666 ?
Fe1 N6 1.994(4) . ?
Fe1 N3 1.988(4) . ?
Fe1 N8 1.984(4) . ?
Fe1 C12 1.893(5) . ?
Fe1 C2 1.880(5) . ?
Fe1 C1 1.922(5) . ?
Cl1 O2 1.430(4) . ?
Cl1 O3 1.427(5) . ?
Cl1 O4 1.418(5) . ?
Cl1 O1 1.424(5) . ?
N13 C31 1.311(6) . ?
N13 C25 1.407(7) . ?
F5 C18 1.330(7) . ?
F1 C14 1.344(6) . ?
O5A H5AA 0.8708 . ?
O5A H5AB 0.8702 . ?
N9 C12 1.157(6) . ?
F2 C15 1.343(7) . ?
N6 N5 1.361(5) . ?
N6 C8 1.337(6) . ?
N10 C13 1.416(6) . ?
N10 C19 1.309(6) . ?
N12 C24 1.342(6) . ?
N12 C20 1.355(7) . ?
N15 C32 1.352(6) . ?
N15 C36 1.342(6) . ?
N2 C2 1.165(6) . ?
N5 C6 1.349(6) . ?
N5 B1 1.552(8) . ?
N3 N4 1.358(5) . ?
N3 C3 1.341(6) . ?
N8 N7 1.357(6) . ?
N8 C11 1.341(6) . ?
F3 C16 1.337(7) . ?
N4 C5 1.357(7) . ?
N4 B1 1.531(8) . ?
F4 C17 1.329(7) . ?
N14 H14A 0.8800 . ?
N14 H14B 0.8800 . ?
N14 C31 1.318(6) . ?
N1 C1 1.152(6) . ?
N7 C9 1.346(6) . ?
N7 B1 1.533(8) . ?
F10B C30B 1.35(2) . ?
F9A C29A 1.29(4) . ?
C31 C32 1.490(6) . ?
C34 H34 0.9500 . ?
C34 C33 1.384(7) . ?
C34 C35 1.371(7) . ?
C32 C33 1.377(7) . ?
C13 C14 1.363(7) . ?
C13 C18 1.399(7) . ?
N11 H11A 0.8800 . ?
N11 H11B 0.8800 . ?
N11 C19 1.321(7) . ?
C3 H3 0.9500 . ?
C3 C4 1.389(7) . ?
C8 H8 0.9500 . ?
C8 C7 1.394(7) . ?
C7 H7 0.9500 . ?
C7 C6 1.365(7) . ?
C24 H24 0.9500 . ?
C24 C23 1.377(8) . ?
C33 H33 0.9500 . ?
C36 H36 0.9500 . ?
C36 C35 1.388(7) . ?
C6 H6 0.9500 . ?
C35 H35 0.9500 . ?
C11 H11 0.9500 . ?
C11 C10 1.384(8) . ?
C10 H10 0.9500 . ?
C10 C9 1.362(9) . ?
C9 H9 0.9500 . ?
C19 C20 1.482(7) . ?
C20 C21 1.376(8) . ?
C23 H23 0.9500 . ?
C23 C22 1.355(10) . ?
C14 C15 1.388(8) . ?
C25 C30B 1.48(2) . ?
C25 C26B 1.314(15) . ?
C25 C26A 1.546(19) . ?
C25 C30A 1.14(5) . ?
C18 C17 1.364(8) . ?
F6B C26B 1.351(17) . ?
C15 C16 1.362(10) . ?
C4 H4 0.9500 . ?
C4 C5 1.368(8) . ?
F8B C28B 1.333(18) . ?
C16 C17 1.365(10) . ?
C5 H5 0.9500 . ?
C30B C29B 1.36(3) . ?
C21 H21 0.9500 . ?
C21 C22 1.411(9) . ?
C29A C28A 1.22(6) . ?
C29A C30A 1.52(7) . ?
C22 H22 0.9500 . ?
B1 H1 1.0000 . ?
C28A F8A 1.36(3) . ?
C28A C27A 1.20(4) . ?
F6A C26A 1.35(2) . ?
F7B C27B 1.344(17) . ?
C26B C27B 1.39(2) . ?
C27B C28B 1.26(3) . ?
F7A C27A 1.43(2) . ?
O5B H5BA 0.8700 . ?
O5B H5BB 0.8705 . ?
C27A C26A 1.37(2) . ?
F9B C29B 1.370(15) . ?
C28B C29B 1.34(2) . ?
C30A F10A 1.31(4) . ?

loop_
_geom_torsion_atom_site_label_1
_geom_torsion_atom_site_label_2
_geom_torsion_atom_site_label_3
_geom_torsion_atom_site_label_4
_geom_torsion
_geom_torsion_site_symmetry_1
_geom_torsion_site_symmetry_2
_geom_torsion_site_symmetry_3
_geom_torsion_site_symmetry_4
_geom_torsion_publ_flag
Co1 N13 C31 N14 172.2(4) . . . . ?
Co1 N13 C31 C32 -8.3(5) . . . . ?
Co1 N13 C25 C30B -77.0(13) . . . . ?
Co1 N13 C25 C26B 82.9(11) . . . . ?
Co1 N13 C25 C26A 118.4(8) . . . . ?
Co1 N13 C25 C30A -65(4) . . . . ?
Co1 N10 C13 C14 -87.8(6) . . . . ?
Co1 N10 C13 C18 86.0(5) . . . . ?
Co1 N10 C19 N11 174.9(4) . . . . ?
Co1 N10 C19 C20 -4.6(6) . . . . ?
Co1 N12 C24 C23 -178.6(4) . . . . ?
Co1 N12 C20 C19 -5.6(5) . . . . ?
Co1 N12 C20 C21 175.6(4) . . . . ?
Co1 N15 C32 C31 1.8(5) . . . . ?
Co1 N15 C32 C33 -176.9(3) . . . . ?
Co1 N15 C36 C35 177.6(4) . . . . ?
Fe1 N6 N5 C6 178.1(3) . . . . ?
Fe1 N6 N5 B1 0.6(6) . . . . ?
Fe1 N6 C8 C7 -177.9(3) . . . . ?
Fe1 N3 N4 C5 170.7(3) . . . . ?
Fe1 N3 N4 B1 -3.5(6) . . . . ?
Fe1 N3 C3 C4 -169.8(3) . . . . ?
Fe1 N8 N7 C9 -179.9(3) . . . . ?
Fe1 N8 N7 B1 -1.1(6) . . . . ?
Fe1 N8 C11 C10 180.0(4) . . . . ?
N13 C31 C32 N15 4.2(6) . . . . ?
N13 C31 C32 C33 -177.1(4) . . . . ?
N13 C25 C30B F10B -7(3) . . . . ?
N13 C25 C30B C29B 172.3(14) . . . . ?
N13 C25 C26B F6B 13.1(17) . . . . ?
N13 C25 C26B C27B -173.8(13) . . . . ?
N13 C25 C26A F6A 0.2(19) . . . . ?
N13 C25 C26A C27A -176.1(15) . . . . ?
N13 C25 C30A C29A 175(2) . . . . ?
N13 C25 C30A F10A -3(6) . . . . ?
F5 C18 C17 F4 1.8(9) . . . . ?
F5 C18 C17 C16 179.8(5) . . . . ?
F1 C14 C15 F2 0.3(8) . . . . ?
F1 C14 C15 C16 -178.2(5) . . . . ?
F2 C15 C16 F3 -0.1(9) . . . . ?
F2 C15 C16 C17 -178.3(5) . . . . ?
N6 N5 C6 C7 -0.1(6) . . . . ?
N6 N5 B1 N4 -58.2(6) . . . . ?
N6 N5 B1 N7 56.9(6) . . . . ?
N6 C8 C7 C6 0.4(6) . . . . ?
N10 C13 C14 F1 -7.2(8) . . . . ?
N10 C13 C14 C15 174.9(5) . . . . ?
N10 C13 C18 F5 6.1(8) . . . . ?
N10 C13 C18 C17 -175.7(5) . . . . ?
N10 C19 C20 N12 6.7(6) . . . . ?
N10 C19 C20 C21 -174.6(5) . . . . ?
N12 C24 C23 C22 2.5(8) . . . . ?
N12 C20 C21 C22 3.6(9) . . . . ?
N15 C32 C33 C34 -1.4(7) . . . . ?
N15 C36 C35 C34 -0.2(7) . . . . ?
N5 N6 C8 C7 -0.5(5) . . . . ?
N3 N4 C5 C4 1.2(6) . . . . ?
N3 N4 B1 N5 60.4(6) . . . . ?
N3 N4 B1 N7 -54.6(6) . . . . ?
N3 C3 C4 C5 0.4(6) . . . . ?
N8 N7 C9 C10 -0.4(6) . . . . ?
N8 N7 B1 N5 -56.9(6) . . . . ?
N8 N7 B1 N4 57.2(6) . . . . ?
N8 C11 C10 C9 0.5(6) . . . . ?
F3 C16 C17 F4 -0.9(9) . . . . ?
F3 C16 C17 C18 -179.0(5) . . . . ?
N4 N3 C3 C4 0.3(5) . . . . ?
N14 C31 C32 N15 -176.3(4) . . . . ?
N14 C31 C32 C33 2.4(7) . . . . ?
N7 N8 C11 C10 -0.7(5) . . . . ?
F10B C30B C29B F9B 0(3) . . . . ?
F10B C30B C29B C28B 178.7(17) . . . . ?
F9A C29A C28A F8A 6(6) . . . . ?
F9A C29A C28A C27A 174(3) . . . . ?
F9A C29A C30A C25 -174(4) . . . . ?
F9A C29A C30A F10A 4(6) . . . . ?
C31 N13 C25 C30B 94.1(13) . . . . ?
C31 N13 C25 C26B -106.0(10) . . . . ?
C31 N13 C25 C26A -70.5(9) . . . . ?
C31 N13 C25 C30A 106(4) . . . . ?
C31 C32 C33 C34 180.0(4) . . . . ?
C32 N15 C36 C35 -0.9(7) . . . . ?
C13 N10 C19 N11 4.8(8) . . . . ?
C13 N10 C19 C20 -174.7(4) . . . . ?
C13 C14 C15 F2 178.2(5) . . . . ?
C13 C14 C15 C16 -0.4(9) . . . . ?
C13 C18 C17 F4 -176.4(5) . . . . ?
C13 C18 C17 C16 1.6(9) . . . . ?
N11 C19 C20 N12 -172.8(5) . . . . ?
N11 C19 C20 C21 5.8(8) . . . . ?
C3 N3 N4 C5 -1.0(5) . . . . ?
C3 N3 N4 B1 -175.1(4) . . . . ?
C3 C4 C5 N4 -1.0(6) . . . . ?
C8 N6 N5 C6 0.3(5) . . . . ?
C8 N6 N5 B1 -177.2(4) . . . . ?
C8 C7 C6 N5 -0.2(6) . . . . ?
C24 N12 C20 C19 176.0(4) . . . . ?
C24 N12 C20 C21 -2.7(7) . . . . ?
C24 C23 C22 C21 -1.5(9) . . . . ?
C33 C34 C35 C36 0.6(7) . . . . ?
C36 N15 C32 C31 -179.5(4) . . . . ?
C36 N15 C32 C33 1.7(6) . . . . ?
C6 N5 B1 N4 125.0(6) . . . . ?
C6 N5 B1 N7 -120.0(6) . . . . ?
C35 C34 C33 C32 0.2(7) . . . . ?
C11 N8 N7 C9 0.7(5) . . . . ?
C11 N8 N7 B1 179.5(4) . . . . ?
C11 C10 C9 N7 0.0(6) . . . . ?
C9 N7 B1 N5 121.6(6) . . . . ?
C9 N7 B1 N4 -124.3(6) . . . . ?
C19 N10 C13 C14 81.4(6) . . . . ?
C19 N10 C13 C18 -104.8(6) . . . . ?
C19 C20 C21 C22 -175.0(5) . . . . ?
C20 N12 C24 C23 -0.4(7) . . . . ?
C20 C21 C22 C23 -1.4(9) . . . . ?
C14 C13 C18 F5 -179.9(5) . . . . ?
C14 C13 C18 C17 -1.7(8) . . . . ?
C14 C15 C16 F3 178.4(5) . . . . ?
C14 C15 C16 C17 0.3(9) . . . . ?
C25 N13 C31 N14 0.5(7) . . . . ?
C25 N13 C31 C32 180.0(4) . . . . ?
C25 C30B C29B F9B -179.9(14) . . . . ?
C25 C30B C29B C28B -1(3) . . . . ?
C25 C26B C27B F7B -166.4(14) . . . . ?
C25 C26B C27B C28B 7(3) . . . . ?
C18 C13 C14 F1 178.9(5) . . . . ?
C18 C13 C14 C15 1.1(8) . . . . ?
F6B C26B C27B F7B 6(2) . . . . ?
F6B C26B C27B C28B 179.8(18) . . . . ?
C15 C16 C17 F4 177.2(5) . . . . ?
C15 C16 C17 C18 -0.9(10) . . . . ?
F8B C28B C29B C30B 178.7(18) . . . . ?
F8B C28B C29B F9B -2(2) . . . . ?
C5 N4 B1 N5 -112.2(6) . . . . ?
C5 N4 B1 N7 132.8(5) . . . . ?
C30B C25 C26B F6B 174.5(15) . . . . ?
C30B C25 C26B C27B -12(2) . . . . ?
C29A C28A C27A F7A -179(3) . . . . ?
C29A C28A C27A C26A 12(5) . . . . ?
B1 N5 C6 C7 176.9(5) . . . . ?
B1 N4 C5 C4 174.4(5) . . . . ?
B1 N7 C9 C10 -179.0(5) . . . . ?
C28A C29A C30A C25 12(7) . . . . ?
C28A C29A C30A F10A -170(4) . . . . ?
C28A C27A C26A C25 -8(4) . . . . ?
C28A C27A C26A F6A 175(3) . . . . ?
F7B C27B C28B F8B -8(3) . . . . ?
F7B C27B C28B C29B 176.4(14) . . . . ?
C26B C25 C30B F10B -170.4(17) . . . . ?
C26B C25 C30B C29B 9(3) . . . . ?
C26B C27B C28B F8B 178.6(15) . . . . ?
C26B C27B C28B C29B 3(3) . . . . ?
C27B C28B C29B C30B -5(3) . . . . ?
C27B C28B C29B F9B 173.4(16) . . . . ?
F7A C27A C26A C25 -178.6(14) . . . . ?
F7A C27A C26A F6A 5(3) . . . . ?
F8A C28A C27A F7A -11(5) . . . . ?
F8A C28A C27A C26A 179(2) . . . . ?
C26A C25 C30A C29A -8(5) . . . . ?
C26A C25 C30A F10A 174(3) . . . . ?
C30A C25 C26A F6A -177(3) . . . . ?
C30A C25 C26A C27A 7(3) . . . . ?
C30A C29A C28A F8A 179(3) . . . . ?
C30A C29A C28A C27A -13(6) . . . . ?
